data_7240364
loop_
_publ_author_name
'Ibrahim, Hamada Mohamed'
'Behbehani, Haider'
'Ahmed Arafa, Wael Abdelgayed'

_publ_section_title
;
 A facile, practical and metal-free microwave-assisted protocol for mono-
 and bis-[1,2,4]triazolo[1,5-a]pyridines synthesis utilizing
 1-amino-2-imino-pyridine derivatives as versatile precursors
;
_journal_issue 26
_journal_name_full 'RSC Advances'
_journal_page_first 15554
_journal_page_last 15572
_journal_paper_doi 10.1039/D0RA02256J
_journal_volume 10
_journal_year 2020
_chemical_formula_moiety 'C16 H11 Br N4 O2'
_chemical_formula_sum 'C16 H11 Br N4 O2'
_chemical_formula_weight 371.19
_space_group_IT_number 61
_space_group_name_Hall '-P 2ac 2ab'
_space_group_name_H-M_alt 'P b c a'
_symmetry_cell_setting orthorhombic
_symmetry_Int_Tables_number 61
_symmetry_space_group_name_Hall '-P 2ac 2ab'
_symmetry_space_group_name_H-M 'P b c a'
_atom_sites_solution_hydrogens geom
_atom_sites_solution_primary direct
_atom_sites_solution_secondary difmap
_audit_block_doi 10.5517/ccdc.csd.cc24jtq7
_audit_update_record
;
2020-02-06 deposited with the CCDC.	2020-04-13 downloaded from the CCDC.
;
_cell_angle_alpha 90.0000
_cell_angle_beta 90.0000
_cell_angle_gamma 90.0000
_cell_formula_units_Z 8
_cell_length_a 13.8452(19)
_cell_length_b 7.5282(11)
_cell_length_c 30.459(4)
_cell_measurement_reflns_used 2602
_cell_measurement_temperature 293
_cell_measurement_theta_max 24.93
_cell_measurement_theta_min 3.06
_cell_volume 3174.7(8)
_computing_cell_refinement 'CrystalClear-SM Expert 2.0 r4'
_computing_data_collection 'CrystalClear-SM Expert 2.0 r4 (Rigaku, 2009)'
_computing_data_reduction 'CrystalClear-SM Expert 2.0 r4'
_computing_molecular_graphics 'CrystalStructure 4.0'
_computing_publication_material 'CrystalStructure 4.0 (Rigaku, 2010)'
_computing_structure_refinement 'SHELXL97 (Sheldrick, 2008)'
_computing_structure_solution 'Il Milione (Burla, et al., 2007)'
_diffrn_ambient_temperature 293
_diffrn_detector_area_resol_mean 10.000
_diffrn_measured_fraction_theta_full 0.982
_diffrn_measured_fraction_theta_max 0.982
_diffrn_measurement_device_type 'Rigaku R-AXIS RAPID'
_diffrn_measurement_method \w
_diffrn_radiation_type 'Mo K\a'
_diffrn_radiation_wavelength 0.71075
_diffrn_reflns_av_R_equivalents 0.2262
_diffrn_reflns_limit_h_max 16
_diffrn_reflns_limit_h_min -16
_diffrn_reflns_limit_k_max 5
_diffrn_reflns_limit_k_min -8
_diffrn_reflns_limit_l_max 35
_diffrn_reflns_limit_l_min -35
_diffrn_reflns_number 10500
_diffrn_reflns_theta_full 24.97
_diffrn_reflns_theta_max 24.97
_diffrn_standards_number 0
_exptl_absorpt_coefficient_mu 2.612
_exptl_absorpt_correction_T_max 0.925
_exptl_absorpt_correction_T_min 0.135
_exptl_absorpt_correction_type multi-scan
_exptl_absorpt_process_details 'ABSCOR (Rigaku, 1995)'
_exptl_crystal_colour Colorless
_exptl_crystal_density_diffrn 1.553
_exptl_crystal_density_method 'not measured'
_exptl_crystal_description Platelet
_exptl_crystal_F_000 1488.00
_exptl_crystal_size_max 0.200
_exptl_crystal_size_mid 0.050
_exptl_crystal_size_min 0.030
_refine_diff_density_max 0.370
_refine_diff_density_min -0.730
_refine_ls_extinction_method none
_refine_ls_goodness_of_fit_ref 0.963
_refine_ls_hydrogen_treatment constr
_refine_ls_number_parameters 209
_refine_ls_number_reflns 2742
_refine_ls_number_restraints 0
_refine_ls_R_factor_gt 0.0807
_refine_ls_shift/su_max 0.000
_refine_ls_structure_factor_coef Fsqd
_refine_ls_weighting_details 'w = 1/[\s^2^(Fo^2^)+(0.0931P)^2^+0.0000P] where P=(Fo^2^+2Fc^2^)/3'
_refine_ls_weighting_scheme calc
_refine_ls_wR_factor_ref 0.2489
_reflns_number_gt 840
_reflns_number_total 2742
_reflns_threshold_expression F^2^>2.0\s(F^2^)
_cod_data_source_file d0ra02256j1.cif
_cod_data_source_block User-defined_CCDC2
_cod_depositor_comments 'Adding full bibliography for 7240361--7240366.cif.'
_cod_database_code 7240364

loop_
_symmetry_equiv_pos_site_id
_symmetry_equiv_pos_as_xyz
1 +X,+Y,+Z
2 1/2-X,1/2+Y,+Z
3 +X,1/2-Y,1/2+Z
4 1/2-X,-Y,1/2+Z
5 -X,-Y,-Z
6 1/2+X,1/2-Y,-Z
7 -X,1/2+Y,1/2-Z
8 1/2+X,+Y,1/2-Z

loop_
_atom_site_label
_atom_site_type_symbol
_atom_site_fract_x
_atom_site_fract_y
_atom_site_fract_z
_atom_site_U_iso_or_equiv
_atom_site_adp_type
_atom_site_occupancy
_atom_site_symmetry_multiplicity
_atom_site_calc_flag
_atom_site_refinement_flags
_atom_site_disorder_assembly
_atom_site_disorder_group
Br1 Br 0.35329(9) 0.4967(3) 0.48644(3) 0.0921(7) Uani 1.0 8 d . . .
O1 O 0.3028(7) -0.0599(14) 0.8817(3) 0.103(4) Uani 1.0 8 d . . .
O2 O 0.1568(7) -0.0105(14) 0.8531(3) 0.092(3) Uani 1.0 8 d . . .
N1 N 0.3904(7) 0.1392(14) 0.7640(3) 0.062(3) Uani 1.0 8 d . . .
N2 N 0.3845(7) 0.0706(14) 0.8050(3) 0.067(3) Uani 1.0 8 d . . .
N3 N 0.2329(6) 0.1276(15) 0.7773(3) 0.057(3) Uani 1.0 8 d . . .
N4 N 0.1212(8) 0.3150(16) 0.6778(3) 0.077(4) Uani 1.0 8 d . . .
C1 C 0.3720(8) 0.3236(17) 0.6329(3) 0.054(4) Uani 1.0 8 d . . .
C2 C 0.3080(9) 0.235(2) 0.6040(3) 0.083(5) Uani 1.0 8 d . . .
C3 C 0.3041(9) 0.291(2) 0.5600(3) 0.081(5) Uani 1.0 8 d . . .
C4 C 0.3608(9) 0.427(2) 0.5453(4) 0.076(5) Uani 1.0 8 d . . .
C5 C 0.4253(8) 0.5084(16) 0.5738(3) 0.057(3) Uani 1.0 8 d . . .
C6 C 0.4309(8) 0.4543(16) 0.6174(3) 0.059(4) Uani 1.0 8 d . . .
C7 C 0.3758(8) 0.2587(18) 0.6792(3) 0.061(4) Uani 1.0 8 d . . .
C8 C 0.4655(8) 0.2267(18) 0.6990(3) 0.065(4) Uani 1.0 8 d . . .
C9 C 0.4730(9) 0.1656(19) 0.7408(4) 0.071(4) Uani 1.0 8 d . . .
C10 C 0.2920(9) 0.0666(15) 0.8107(3) 0.054(4) Uani 1.0 8 d . . .
C11 C 0.3008(8) 0.1719(16) 0.7470(3) 0.053(3) Uani 1.0 8 d . . .
C12 C 0.2950(9) 0.2374(16) 0.7035(3) 0.051(3) Uani 1.0 8 d . . .
C13 C 0.1977(10) 0.2783(18) 0.6891(3) 0.063(4) Uani 1.0 8 d . . .
C14 C 0.2518(10) -0.004(2) 0.8530(4) 0.070(4) Uani 1.0 8 d . . .
C15 C 0.1067(12) -0.094(3) 0.8909(5) 0.127(7) Uani 1.0 8 d . . .
C16 C 0.0805(13) 0.038(3) 0.9214(6) 0.147(8) Uani 1.0 8 d . . .
H2 H 0.2693 0.1428 0.6139 0.0990 Uiso 1.0 8 calc R . .
H3 H 0.2624 0.2337 0.5407 0.0975 Uiso 1.0 8 calc R . .
H5 H 0.4650 0.5994 0.5638 0.0685 Uiso 1.0 8 calc R . .
H6 H 0.4752 0.5080 0.6361 0.0702 Uiso 1.0 8 calc R . .
H8 H 0.5216 0.2479 0.6830 0.0786 Uiso 1.0 8 calc R . .
H9 H 0.5330 0.1425 0.7532 0.0853 Uiso 1.0 8 calc R . .
H15A H 0.0494 -0.1561 0.8808 0.1523 Uiso 1.0 8 calc R . .
H15B H 0.1490 -0.1802 0.9048 0.1523 Uiso 1.0 8 calc R . .
H16A H 0.0509 -0.0171 0.9465 0.1759 Uiso 1.0 8 calc R . .
H16B H 0.0356 0.1184 0.9081 0.1759 Uiso 1.0 8 calc R . .
H16C H 0.1371 0.1015 0.9305 0.1759 Uiso 1.0 8 calc R . .

loop_
_atom_site_aniso_label
_atom_site_aniso_U_11
_atom_site_aniso_U_22
_atom_site_aniso_U_33
_atom_site_aniso_U_12
_atom_site_aniso_U_13
_atom_site_aniso_U_23
Br1 0.0975(11) 0.1287(15) 0.0502(7) 0.0122(10) 0.0102(6) 0.0060(8)
O1 0.105(7) 0.137(12) 0.067(5) 0.019(7) -0.007(5) 0.029(6)
O2 0.102(7) 0.109(9) 0.066(5) -0.002(7) 0.015(5) 0.020(6)
N1 0.073(7) 0.069(9) 0.045(5) -0.016(7) 0.005(5) 0.002(5)
N2 0.079(7) 0.075(10) 0.046(5) 0.007(6) -0.005(5) 0.003(5)
N3 0.052(6) 0.071(8) 0.047(5) 0.002(6) -0.008(5) -0.000(5)
N4 0.090(9) 0.081(11) 0.060(6) 0.009(7) -0.018(6) 0.004(6)
C1 0.059(8) 0.049(10) 0.054(6) -0.000(7) -0.008(6) -0.011(6)
C2 0.100(9) 0.091(13) 0.057(7) -0.010(9) 0.008(7) -0.008(7)
C3 0.099(10) 0.109(14) 0.036(6) -0.016(9) -0.010(7) -0.002(7)
C4 0.083(9) 0.101(14) 0.044(6) -0.010(9) 0.017(7) 0.002(7)
C5 0.067(7) 0.052(9) 0.052(6) -0.002(8) 0.012(6) 0.011(7)
C6 0.050(7) 0.067(12) 0.058(7) -0.001(7) 0.006(5) -0.012(6)
C7 0.056(8) 0.077(11) 0.049(6) -0.013(7) -0.008(6) -0.001(7)
C8 0.069(8) 0.070(11) 0.057(7) 0.005(8) 0.001(6) 0.003(7)
C9 0.063(9) 0.077(12) 0.074(8) -0.001(8) -0.030(7) -0.000(8)
C10 0.064(8) 0.049(10) 0.047(6) 0.004(7) -0.004(6) -0.002(5)
C11 0.046(7) 0.056(10) 0.057(7) -0.006(7) -0.012(6) -0.012(6)
C12 0.050(7) 0.068(10) 0.036(5) 0.003(7) -0.015(5) 0.004(5)
C13 0.070(9) 0.077(12) 0.042(6) -0.010(9) -0.003(7) 0.007(6)
C14 0.080(9) 0.062(11) 0.068(7) -0.012(10) 0.005(7) -0.004(8)
C15 0.176(17) 0.106(17) 0.100(11) -0.035(13) 0.063(11) 0.002(11)
C16 0.173(17) 0.15(3) 0.115(12) 0.055(14) 0.052(12) 0.020(12)

loop_
_atom_type_symbol
_atom_type_description
_atom_type_scat_dispersion_real
_atom_type_scat_dispersion_imag
_atom_type_scat_source
C C 0.0033 0.0016
;
International Tables for Crystallography
(1992, Vol. C, Tables 4.2.6.8 and 6.1.1.4)
;
H H 0.0000 0.0000
;
International Tables for Crystallography
(1992, Vol. C, Table 6.1.1.4)
;
N N 0.0061 0.0033
;
International Tables for Crystallography
(1992, Vol. C, Tables 4.2.6.8 and 6.1.1.4)
;
O O 0.0106 0.0060
;
International Tables for Crystallography
(1992, Vol. C, Tables 4.2.6.8 and 6.1.1.4)
;
Br Br -0.2901 2.4595
;
International Tables for Crystallography
(1992, Vol. C, Tables 4.2.6.8 and 6.1.1.4)
;

loop_
_geom_angle_atom_site_label_1
_geom_angle_atom_site_label_2
_geom_angle_atom_site_label_3
_geom_angle
_geom_angle_publ_flag
_geom_angle_site_symmetry_1
_geom_angle_site_symmetry_2
_geom_angle_site_symmetry_3
C14 O2 C15 118.9(10) yes . . .
N2 N1 C9 126.0(10) yes . . .
N2 N1 C11 111.3(9) yes . . .
C9 N1 C11 122.6(9) yes . . .
N1 N2 C10 101.0(9) yes . . .
C10 N3 C11 99.9(8) yes . . .
C2 C1 C6 119.8(9) yes . . .
C2 C1 C7 117.1(10) yes . . .
C6 C1 C7 123.0(10) yes . . .
C1 C2 C3 118.7(12) yes . . .
C2 C3 C4 120.8(11) yes . . .
Br1 C4 C3 119.5(9) yes . . .
Br1 C4 C5 120.8(10) yes . . .
C3 C4 C5 119.7(10) yes . . .
C4 C5 C6 120.2(11) yes . . .
C1 C6 C5 120.7(10) yes . . .
C1 C7 C8 119.6(10) yes . . .
C1 C7 C12 121.9(10) yes . . .
C8 C7 C12 118.4(9) yes . . .
C7 C8 C9 122.0(10) yes . . .
N1 C9 C8 118.3(11) yes . . .
N2 C10 N3 118.7(9) yes . . .
N2 C10 C14 119.3(10) yes . . .
N3 C10 C14 122.0(10) yes . . .
N1 C11 N3 109.0(9) yes . . .
N1 C11 C12 117.9(10) yes . . .
N3 C11 C12 133.1(10) yes . . .
C7 C12 C11 120.6(10) yes . . .
C7 C12 C13 125.2(9) yes . . .
C11 C12 C13 114.2(10) yes . . .
N4 C13 C12 178.3(14) yes . . .
O1 C14 O2 125.0(12) yes . . .
O1 C14 C10 122.2(12) yes . . .
O2 C14 C10 112.6(10) yes . . .
O2 C15 C16 109.5(14) yes . . .
C1 C2 H2 120.677 no . . .
C3 C2 H2 120.665 no . . .
C2 C3 H3 119.570 no . . .
C4 C3 H3 119.585 no . . .
C4 C5 H5 119.867 no . . .
C6 C5 H5 119.888 no . . .
C1 C6 H6 119.660 no . . .
C5 C6 H6 119.649 no . . .
C7 C8 H8 119.008 no . . .
C9 C8 H8 119.017 no . . .
N1 C9 H9 120.848 no . . .
C8 C9 H9 120.865 no . . .
O2 C15 H15A 109.789 no . . .
O2 C15 H15B 109.783 no . . .
C16 C15 H15A 109.770 no . . .
C16 C15 H15B 109.777 no . . .
H15A C15 H15B 108.231 no . . .
C15 C16 H16A 109.470 no . . .
C15 C16 H16B 109.476 no . . .
C15 C16 H16C 109.472 no . . .
H16A C16 H16B 109.473 no . . .
H16A C16 H16C 109.469 no . . .
H16B C16 H16C 109.467 no . . .

loop_
_geom_bond_atom_site_label_1
_geom_bond_atom_site_label_2
_geom_bond_distance
_geom_bond_publ_flag
_geom_bond_site_symmetry_1
_geom_bond_site_symmetry_2
Br1 C4 1.871(11) yes . .
O1 C14 1.199(16) yes . .
O2 C14 1.317(17) yes . .
O2 C15 1.486(17) yes . .
N1 N2 1.355(12) yes . .
N1 C9 1.359(15) yes . .
N1 C11 1.368(15) yes . .
N2 C10 1.292(15) yes . .
N3 C10 1.383(13) yes . .
N3 C11 1.359(13) yes . .
N4 C13 1.146(17) yes . .
C1 C2 1.415(16) yes . .
C1 C6 1.362(16) yes . .
C1 C7 1.491(14) yes . .
C2 C3 1.403(14) yes . .
C3 C4 1.37(2) yes . .
C4 C5 1.388(16) yes . .
C5 C6 1.390(14) yes . .
C7 C8 1.402(16) yes . .
C7 C12 1.352(15) yes . .
C8 C9 1.357(15) yes . .
C10 C14 1.502(16) yes . .
C11 C12 1.414(13) yes . .
C12 C13 1.452(18) yes . .
C15 C16 1.41(3) yes . .
C2 H2 0.930 no . .
C3 H3 0.930 no . .
C5 H5 0.930 no . .
C6 H6 0.930 no . .
C8 H8 0.930 no . .
C9 H9 0.930 no . .
C15 H15A 0.970 no . .
C15 H15B 0.970 no . .
C16 H16A 0.960 no . .
C16 H16B 0.960 no . .
C16 H16C 0.960 no . .

loop_
_geom_contact_atom_site_label_1
_geom_contact_atom_site_label_2
_geom_contact_distance
_geom_contact_publ_flag
_geom_contact_site_symmetry_1
_geom_contact_site_symmetry_2
O1 N2 2.775(12) no . .
O1 C15 2.742(19) no . .
O1 C16 3.39(2) no . .
O2 N2 3.529(13) no . .
O2 N3 2.742(12) no . .
N1 C7 2.744(13) no . .
N1 C14 3.493(16) no . .
N2 C12 3.559(13) no . .
N3 C9 3.516(14) no . .
N3 C13 2.958(13) no . .
N4 C2 3.478(15) no . .
N4 C7 3.550(15) no . .
N4 C11 3.432(14) no . .
C1 C4 2.784(15) no . .
C1 C13 2.978(16) no . .
C2 C5 2.776(18) no . .
C2 C12 3.037(13) no . .
C2 C13 3.025(15) no . .
C3 C6 2.766(16) no . .
C6 C8 3.057(15) no . .
C8 C11 2.740(15) no . .
C9 C10 3.371(16) no . .
C9 C12 2.765(16) no . .
C10 C12 3.507(13) no . .
C11 C14 3.557(16) no . .
C14 C16 3.17(3) no . .
Br1 O1 3.300(8) no . 3_554
Br1 C5 3.573(10) no . 5_666
O1 Br1 3.300(8) no . 3_555
O1 O2 3.547(15) no . 2_545
O1 C14 3.536(18) no . 2_545
O2 O1 3.547(15) no . 2_555
O2 N2 3.523(14) no . 2_545
O2 C8 3.566(15) no . 8_456
O2 C10 3.508(15) no . 2_545
N1 N4 3.589(14) no . 2_545
N2 O2 3.523(14) no . 2_555
N2 C6 3.589(14) no . 7_646
N2 C8 3.321(16) no . 7_646
N3 C10 3.475(16) no . 2_555
N3 C11 3.583(16) no . 2_545
N4 N1 3.589(14) no . 2_555
N4 C6 3.358(16) no . 2_545
N4 C7 3.341(18) no . 2_555
N4 C8 3.386(17) no . 2_555
N4 C9 3.514(17) no . 2_555
N4 C9 3.410(15) no . 8_456
N4 C11 3.581(15) no . 2_555
N4 C12 3.475(16) no . 2_555
C3 C4 3.59(2) no . 2_545
C4 C3 3.59(2) no . 2_555
C5 Br1 3.573(10) no . 5_666
C6 N2 3.589(14) no . 7_656
C6 N4 3.358(16) no . 2_555
C7 N4 3.341(18) no . 2_545
C8 O2 3.566(15) no . 8_556
C8 N2 3.321(16) no . 7_656
C8 N4 3.386(17) no . 2_545
C9 N4 3.514(17) no . 2_545
C9 N4 3.410(15) no . 8_556
C10 O2 3.508(15) no . 2_555
C10 N3 3.475(16) no . 2_545
C10 C14 3.534(19) no . 2_555
C11 N3 3.583(16) no . 2_555
C11 N4 3.581(15) no . 2_545
C11 C13 3.449(17) no . 2_545
C12 N4 3.475(16) no . 2_545
C12 C13 3.486(18) no . 2_545
C13 C11 3.449(17) no . 2_555
C13 C12 3.486(18) no . 2_555
C14 O1 3.536(18) no . 2_555
C14 C10 3.534(19) no . 2_545
Br1 H3 2.8688 no . .
Br1 H5 2.9218 no . .
O1 H15A 3.5820 no . .
O1 H15B 2.4175 no . .
O1 H16C 2.9912 no . .
O2 H16A 3.2025 no . .
O2 H16B 2.5622 no . .
O2 H16C 2.5200 no . .
N1 H8 3.1705 no . .
N2 H9 2.6485 no . .
N4 H2 3.1091 no . .
C1 H3 3.2652 no . .
C1 H5 3.2256 no . .
C1 H8 2.6343 no . .
C2 H6 3.2440 no . .
C3 H5 3.2220 no . .
C4 H2 3.2487 no . .
C4 H6 3.2447 no . .
C5 H3 3.2229 no . .
C6 H2 3.2426 no . .
C6 H8 2.8265 no . .
C7 H2 2.6236 no . .
C7 H6 2.6705 no . .
C7 H9 3.2543 no . .
C8 H6 2.8580 no . .
C11 H9 3.2290 no . .
C12 H2 2.8430 no . .
C12 H8 3.1993 no . .
C13 H2 2.6942 no . .
C14 H15A 3.1436 no . .
C14 H15B 2.5044 no . .
C14 H16B 3.5523 no . .
C14 H16C 2.9533 no . .
H2 H3 2.3361 no . .
H5 H6 2.3132 no . .
H6 H8 2.5074 no . .
H8 H9 2.2856 no . .
H15A H16A 2.2603 no . .
H15A H16B 2.2357 no . .
H15A H16C 2.7441 no . .
H15B H16A 2.2294 no . .
H15B H16B 2.7439 no . .
H15B H16C 2.2670 no . .
Br1 H3 2.9116 no . 2_555
Br1 H5 3.0314 no . 5_666
Br1 H15B 3.4443 no . 4_554
Br1 H16C 3.5226 no . 3_554
Br1 H16C 3.4743 no . 4_564
O1 H6 3.1636 no . 7_646
O1 H8 3.4490 no . 7_646
O1 H15B 3.0179 no . 2_555
O1 H16B 3.3943 no . 2_545
O1 H16C 3.0664 no . 2_545
O2 H8 2.9146 no . 8_456
N1 H8 3.5734 no . 7_646
N2 H6 2.6850 no . 7_646
N2 H8 2.7795 no . 7_646
N2 H15A 3.2237 no . 2_555
N3 H8 3.2928 no . 8_456
N3 H9 2.9210 no . 8_456
N4 H2 3.4890 no . 2_555
N4 H6 2.9555 no . 2_545
N4 H9 2.7561 no . 8_456
N4 H15A 2.9684 no . 7_556
C1 H2 3.1525 no . 2_555
C1 H16B 3.0125 no . 8_556
C2 H2 3.2622 no . 2_555
C2 H16B 3.2926 no . 8_556
C3 H2 3.2800 no . 2_555
C3 H3 3.5105 no . 2_555
C3 H16B 3.5912 no . 8_556
C4 H2 3.2018 no . 2_555
C4 H3 2.8737 no . 2_555
C5 H2 3.1269 no . 2_555
C5 H3 3.2642 no . 2_555
C5 H15A 3.3527 no . 8_566
C5 H16B 3.3548 no . 8_556
C6 H2 3.1152 no . 2_555
C6 H15A 3.3611 no . 8_566
C6 H16B 3.0169 no . 8_556
C8 H9 3.4526 no . 7_656
C8 H16B 3.4985 no . 8_556
C9 H9 3.5954 no . 7_656
C10 H8 3.5292 no . 7_646
C10 H15B 3.5379 no . 2_555
C13 H6 3.5308 no . 2_545
C13 H9 3.0554 no . 8_456
C14 H15B 3.2099 no . 2_555
C15 H5 3.3274 no . 8_446
C15 H6 3.5998 no . 8_446
H2 N4 3.4890 no . 2_545
H2 C1 3.1525 no . 2_545
H2 C2 3.2622 no . 2_545
H2 C3 3.2800 no . 2_545
H2 C4 3.2018 no . 2_545
H2 C5 3.1269 no . 2_545
H2 C6 3.1152 no . 2_545
H2 H6 3.5979 no . 2_545
H3 Br1 2.9116 no . 2_545
H3 C3 3.5105 no . 2_545
H3 C4 2.8737 no . 2_545
H3 C5 3.2642 no . 2_545
H3 H5 3.3810 no . 2_545
H5 Br1 3.0314 no . 5_666
H5 C15 3.3274 no . 8_566
H5 H3 3.3810 no . 2_555
H5 H15A 2.7583 no . 8_566
H5 H15B 3.1879 no . 8_566
H5 H16A 3.1385 no . 8_566
H6 O1 3.1636 no . 7_656
H6 N2 2.6850 no . 7_656
H6 N4 2.9555 no . 2_555
H6 C13 3.5308 no . 2_555
H6 C15 3.5998 no . 8_566
H6 H2 3.5979 no . 2_555
H6 H9 3.5221 no . 7_656
H6 H15A 2.7777 no . 8_566
H6 H15B 3.5856 no . 8_566
H6 H16B 3.3338 no . 8_556
H8 O1 3.4490 no . 7_656
H8 O2 2.9146 no . 8_556
H8 N1 3.5734 no . 7_656
H8 N2 2.7795 no . 7_656
H8 N3 3.2928 no . 8_556
H8 C10 3.5292 no . 7_656
H8 H16B 2.9472 no . 8_556
H9 N3 2.9210 no . 8_556
H9 N4 2.7561 no . 8_556
H9 C8 3.4526 no . 7_646
H9 C9 3.5954 no . 7_646
H9 C13 3.0554 no . 8_556
H9 H6 3.5221 no . 7_646
H15A N2 3.2237 no . 2_545
H15A N4 2.9684 no . 7_546
H15A C5 3.3527 no . 8_446
H15A C6 3.3611 no . 8_446
H15A H5 2.7583 no . 8_446
H15A H6 2.7777 no . 8_446
H15B Br1 3.4443 no . 4_555
H15B O1 3.0179 no . 2_545
H15B C10 3.5379 no . 2_545
H15B C14 3.2099 no . 2_545
H15B H5 3.1879 no . 8_446
H15B H6 3.5856 no . 8_446
H15B H16C 3.4765 no . 2_545
H16A H5 3.1385 no . 8_446
H16A H16A 3.5582 no . 5_557
H16B O1 3.3943 no . 2_555
H16B C1 3.0125 no . 8_456
H16B C2 3.2926 no . 8_456
H16B C3 3.5912 no . 8_456
H16B C5 3.3548 no . 8_456
H16B C6 3.0169 no . 8_456
H16B C8 3.4985 no . 8_456
H16B H6 3.3338 no . 8_456
H16B H8 2.9472 no . 8_456
H16C Br1 3.5226 no . 3_555
H16C Br1 3.4743 no . 4_565
H16C O1 3.0664 no . 2_555
H16C H15B 3.4765 no . 2_555

loop_
_geom_torsion_atom_site_label_1
_geom_torsion_atom_site_label_2
_geom_torsion_atom_site_label_3
_geom_torsion_atom_site_label_4
_geom_torsion
_geom_torsion_publ_flag
_geom_torsion_site_symmetry_1
_geom_torsion_site_symmetry_2
_geom_torsion_site_symmetry_3
_geom_torsion_site_symmetry_4
C14 O2 C15 C16 94.8(14) no . . . .
C15 O2 C14 O1 -0(2) no . . . .
C15 O2 C14 C10 173.9(11) no . . . .
N2 N1 C9 C8 176.4(10) no . . . .
C9 N1 N2 C10 -177.2(11) no . . . .
N2 N1 C11 N3 1.1(13) no . . . .
N2 N1 C11 C12 -177.6(9) no . . . .
C11 N1 N2 C10 -0.4(11) no . . . .
C9 N1 C11 N3 178.0(11) no . . . .
C9 N1 C11 C12 -0.6(17) no . . . .
C11 N1 C9 C8 -0.1(18) no . . . .
N1 N2 C10 N3 -0.4(13) no . . . .
N1 N2 C10 C14 179.5(9) no . . . .
C10 N3 C11 N1 -1.2(11) no . . . .
C10 N3 C11 C12 177.2(11) no . . . .
C11 N3 C10 N2 1.1(13) no . . . .
C11 N3 C10 C14 -178.9(9) no . . . .
C2 C1 C6 C5 3.2(17) no . . . .
C6 C1 C2 C3 -2.5(17) no . . . .
C2 C1 C7 C8 131.9(11) no . . . .
C2 C1 C7 C12 -51.2(16) no . . . .
C7 C1 C2 C3 -178.7(10) no . . . .
C6 C1 C7 C8 -44.1(17) no . . . .
C6 C1 C7 C12 132.8(12) no . . . .
C7 C1 C6 C5 179.1(10) no . . . .
C1 C2 C3 C4 -0.1(19) no . . . .
C2 C3 C4 Br1 -179.9(11) no . . . .
C2 C3 C4 C5 2(2) no . . . .
Br1 C4 C5 C6 -179.4(7) no . . . .
C3 C4 C5 C6 -1.4(18) no . . . .
C4 C5 C6 C1 -1.3(17) no . . . .
C1 C7 C8 C9 -179.2(10) no . . . .
C1 C7 C12 C11 178.6(10) no . . . .
C1 C7 C12 C13 -1.9(19) no . . . .
C8 C7 C12 C11 -4.5(18) no . . . .
C8 C7 C12 C13 175.0(10) no . . . .
C12 C7 C8 C9 3.8(19) no . . . .
C7 C8 C9 N1 -1(2) no . . . .
N2 C10 C14 O1 -1.4(19) no . . . .
N2 C10 C14 O2 -175.9(10) no . . . .
N3 C10 C14 O1 178.6(11) no . . . .
N3 C10 C14 O2 4.0(17) no . . . .
N1 C11 C12 C7 3.0(16) no . . . .
N1 C11 C12 C13 -176.5(9) no . . . .
N3 C11 C12 C7 -175.2(11) no . . . .
N3 C11 C12 C13 5.2(19) no . . . .
